data_7229161
loop_
_publ_author_name
'He, Hongyan'
'Zhang, Qi'
'Wang, Jian-Rong'
'Mei, Xuefeng'

_publ_section_title
;
 Structure, physicochemical properties and pharmacokinetics of resveratrol
 and piperine cocrystals
;
_journal_name_full CrystEngComm
_journal_paper_doi 10.1039/C7CE01468F
_journal_year 2017
_chemical_formula_moiety 'C14 H12 O3, H2 O, 3(C17 H19 N O3), C2 H3 N'
_chemical_formula_sum 'C67 H74 N4 O13'
_chemical_formula_weight 1143.30
_chemical_name_systematic
;
 ? 
;
_space_group_crystal_system monoclinic
_space_group_IT_number 14
_space_group_name_Hall '-P 2ybc'
_space_group_name_H-M_alt 'P 1 21/c 1'
_symmetry_space_group_name_Hall '-P 2ybc'
_symmetry_space_group_name_H-M 'P 1 21/c 1'
_atom_sites_solution_hydrogens mixed
_atom_sites_solution_primary direct
_audit_creation_date 2016-02-19
_audit_creation_method
;
Olex2 1.2-beta
(compiled 2016.02.16 svn.r3264 for OlexSys, GUI svn.r5155)
;
_audit_update_record
;
2016-12-15 deposited with the CCDC.
2017-09-14 downloaded from the CCDC.
;
_cell_angle_alpha 90
_cell_angle_beta 97.184(2)
_cell_angle_gamma 90
_cell_formula_units_Z 4
_cell_length_a 40.6077(14)
_cell_length_b 8.7048(3)
_cell_length_c 17.2621(6)
_cell_measurement_reflns_used 8732
_cell_measurement_temperature 100(2)
_cell_measurement_theta_max 25.81
_cell_measurement_theta_min 2.37
_cell_volume 6053.9(4)
_computing_cell_refinement 'SAINT v7.68A (Bruker, 2009)'
_computing_data_reduction 'SAINT v7.68A (Bruker, 2009)'
_computing_molecular_graphics 'Olex2 (Dolomanov et al., 2009)'
_computing_publication_material 'Olex2 (Dolomanov et al., 2009)'
_computing_structure_refinement 'ShelXL (Sheldrick, 2015)'
_computing_structure_solution 'SIR2004 (Burla et al., 2007)'
_diffrn_ambient_temperature 100(2)
_diffrn_measured_fraction_theta_full 0.999
_diffrn_measured_fraction_theta_max 0.992
_diffrn_measurement_device_type 'Bruker APEX-II CCD'
_diffrn_measurement_method '\f and \w scans'
_diffrn_radiation_monochromator graphite
_diffrn_radiation_type MoK\a
_diffrn_radiation_wavelength 0.71073
_diffrn_reflns_av_R_equivalents 0.0654
_diffrn_reflns_av_unetI/netI 0.0871
_diffrn_reflns_Laue_measured_fraction_full 0.999
_diffrn_reflns_Laue_measured_fraction_max 0.992
_diffrn_reflns_limit_h_max 48
_diffrn_reflns_limit_h_min -53
_diffrn_reflns_limit_k_max 11
_diffrn_reflns_limit_k_min -10
_diffrn_reflns_limit_l_max 22
_diffrn_reflns_limit_l_min -22
_diffrn_reflns_number 52344
_diffrn_reflns_point_group_measured_fraction_full 0.999
_diffrn_reflns_point_group_measured_fraction_max 0.992
_diffrn_reflns_theta_full 25.242
_diffrn_reflns_theta_max 27.654
_diffrn_reflns_theta_min 1.011
_diffrn_standards_number 0
_exptl_absorpt_coefficient_mu 0.087
_exptl_absorpt_correction_T_max 0.7456
_exptl_absorpt_correction_T_min 0.6155
_exptl_absorpt_correction_type multi-scan
_exptl_absorpt_process_details
;
SADABS-2008/1 (Bruker,2008) was used for absorption correction.
wR2(int) was 0.0792 before and 0.0546 after correction.
The Ratio of minimum to maximum transmission is 0.8255.
The \l/2 correction factor is 0.0015.
;
_exptl_crystal_colour colourless
_exptl_crystal_colour_primary colourless
_exptl_crystal_density_diffrn 1.254
_exptl_crystal_density_method 'not measured'
_exptl_crystal_description plate
_exptl_crystal_F_000 2432
_exptl_crystal_size_max 0.38
_exptl_crystal_size_mid 0.26
_exptl_crystal_size_min 0.12
_refine_diff_density_max 0.798
_refine_diff_density_min -0.394
_refine_diff_density_rms 0.063
_refine_ls_extinction_method none
_refine_ls_goodness_of_fit_ref 1.069
_refine_ls_hydrogen_treatment mixed
_refine_ls_matrix_type full
_refine_ls_number_parameters 766
_refine_ls_number_reflns 14030
_refine_ls_number_restraints 0
_refine_ls_restrained_S_all 1.069
_refine_ls_R_factor_all 0.1354
_refine_ls_R_factor_gt 0.0665
_refine_ls_shift/su_max 0.001
_refine_ls_shift/su_mean 0.000
_refine_ls_structure_factor_coef Fsqd
_refine_ls_weighting_details 'w=1/[\s^2^(Fo^2^)+(0.0652P)^2^+1.8185P] where P=(Fo^2^+2Fc^2^)/3'
_refine_ls_weighting_scheme calc
_refine_ls_wR_factor_gt 0.1344
_refine_ls_wR_factor_ref 0.1617
_reflns_Friedel_coverage 0.000
_reflns_number_gt 8359
_reflns_number_total 14030
_reflns_threshold_expression 'I > 2\s(I)'
_cod_data_source_file c7ce01468f2.cif
_cod_data_source_block mo_2016062_0ma
_cod_database_code 7229161
_shelx_space_group_comment
;
The symmetry employed for this shelxl refinement is uniquely defined
by the following loop, which should always be used as a source of
symmetry information in preference to the above space-group names.
They are only intended as comments.
;
_olex2_refinement_description
;
1. Fixed Uiso
 At 1.2 times of:
  All C(H) groups, All C(H,H) groups
 At 1.5 times of:
  All C(H,H,H) groups, All O(H) groups
2.a Secondary CH2 refined with riding coordinates:
 C48(H48A,H48B), C32(H32A,H32B), C33(H33A,H33B), C34(H34A,H34B), C36(H36A,
 H36B), C35(H35A,H35B), C51(H51A,H51B), C50(H50A,H50B), C49(H49A,H49B),
 C65(H65A,H65B), C52(H52A,H52B), C53(H53A,H53B), C31(H31A,H31B), C15(H15A,H15B),
  C16(H16A,H16B), C17(H17A,H17B), C18(H18A,H18B), C19(H19A,H19B)
2.b Aromatic/amide H refined with riding coordinates:
 C7(H7), C2(H2A), C8(H8), C10(H10), C11(H11), C4(H4), C6(H6), C14(H14),
 C13(H13), C43(H43), C41(H41), C40(H40), C39(H39), C38(H38), C47(H47), C46(H46),
  C55(H55), C56(H56), C57(H57), C58(H58), C60(H60), C63(H63), C64(H64),
 C26(H26), C24(H24), C23(H23), C22(H22), C21(H21), C30(H30), C29(H29)
2.c Tetrahedral OH refined with riding coordinates:
 O1(H1), O3(H3), O2(H2)
2.d Idealised Me refined as rotating group:
 C1S(H1SA,H1SB,H1SC)
;
_shelx_shelxl_version_number 2014/7
_olex2_submission_special_instructions 'No special instructions were received'

loop_
_space_group_symop_operation_xyz
'x, y, z'
'-x, y+1/2, -z+1/2'
'-x, -y, -z'
'x, -y-1/2, z-1/2'

loop_
_atom_site_label
_atom_site_type_symbol
_atom_site_fract_x
_atom_site_fract_y
_atom_site_fract_z
_atom_site_U_iso_or_equiv
_atom_site_adp_type
_atom_site_occupancy
_atom_site_site_symmetry_order
_atom_site_calc_flag
_atom_site_refinement_flags_posn
O1 O 0.09207(4) 1.47963(18) 0.25164(10) 0.0239(4) Uani 1 1 d .
H1 H 0.0736 1.5246 0.2463 0.036 Uiso 1 1 calc R
O1S O 0.03500(4) 0.6263(2) 0.24625(11) 0.0260(4) Uani 1 1 d .
C7 C 0.14235(6) 0.9796(3) 0.24003(13) 0.0194(5) Uani 1 1 d .
H7 H 0.1628 1.0328 0.2515 0.023 Uiso 1 1 calc R
O3 O 0.25923(4) 0.4582(2) 0.28276(11) 0.0326(5) Uani 1 1 d .
H3 H 0.2547 0.3657 0.2726 0.049 Uiso 1 1 calc R
O2 O 0.02140(4) 1.05106(18) 0.18507(9) 0.0211(4) Uani 1 1 d .
H2 H 0.0222 0.9557 0.1780 0.032 Uiso 1 1 calc R
O8 O 0.66610(5) 0.2364(3) 0.83484(14) 0.0624(7) Uani 1 1 d .
O7 O 0.45058(4) 0.2323(2) 1.01335(10) 0.0325(4) Uani 1 1 d .
O9 O 0.69233(5) 0.4672(3) 0.86768(13) 0.0505(6) Uani 1 1 d .
O11 O 0.79799(4) 0.8937(2) 0.86321(10) 0.0329(4) Uani 1 1 d .
O12 O 0.76788(4) 1.0326(2) 0.94491(11) 0.0389(5) Uani 1 1 d .
O10 O 1.02169(4) 0.78636(19) 1.11543(9) 0.0234(4) Uani 1 1 d .
O5 O 0.47298(4) -0.0713(2) 0.36317(10) 0.0317(4) Uani 1 1 d .
O4 O 0.23952(4) 0.16414(19) 0.30346(10) 0.0259(4) Uani 1 1 d .
O6 O 0.49250(4) 0.0157(2) 0.25103(11) 0.0333(5) Uani 1 1 d .
C3 C 0.08736(6) 1.3261(3) 0.23789(13) 0.0192(5) Uani 1 1 d .
C2 C 0.11530(6) 1.2321(3) 0.24514(13) 0.0193(5) Uani 1 1 d .
H2A H 0.1367 1.2755 0.2594 0.023 Uiso 1 1 calc R
C1 C 0.11213(5) 1.0741(3) 0.23149(13) 0.0179(5) Uani 1 1 d .
C8 C 0.14424(6) 0.8273(3) 0.23350(13) 0.0196(5) Uani 1 1 d .
H8 H 0.1239 0.7738 0.2206 0.024 Uiso 1 1 calc R
C9 C 0.17458(5) 0.7344(3) 0.24426(13) 0.0192(5) Uani 1 1 d .
C10 C 0.20594(5) 0.7955(3) 0.27047(13) 0.0204(5) Uani 1 1 d .
H10 H 0.2082 0.9027 0.2802 0.025 Uiso 1 1 calc R
C11 C 0.23369(6) 0.7024(3) 0.28239(14) 0.0232(6) Uani 1 1 d .
H11 H 0.2547 0.7461 0.3002 0.028 Uiso 1 1 calc R
C12 C 0.23105(6) 0.5450(3) 0.26844(14) 0.0221(6) Uani 1 1 d .
C4 C 0.05596(6) 1.2638(3) 0.21825(13) 0.0191(5) Uani 1 1 d .
H4 H 0.0368 1.3276 0.2142 0.023 Uiso 1 1 calc R
C5 C 0.05289(5) 1.1070(3) 0.20456(12) 0.0167(5) Uani 1 1 d .
C6 C 0.08062(5) 1.0117(3) 0.21083(12) 0.0172(5) Uani 1 1 d .
H6 H 0.0781 0.9046 0.2011 0.021 Uiso 1 1 calc R
C14 C 0.17262(6) 0.5765(3) 0.22944(13) 0.0206(5) Uani 1 1 d .
H14 H 0.1517 0.5325 0.2107 0.025 Uiso 1 1 calc R
C13 C 0.20033(6) 0.4822(3) 0.24129(14) 0.0228(6) Uani 1 1 d .
H13 H 0.1983 0.3753 0.2309 0.027 Uiso 1 1 calc R
C48 C 0.69352(7) 0.3314(4) 0.8218(2) 0.0537(9) Uani 1 1 d .
H48A H 0.7146 0.2761 0.8370 0.064 Uiso 1 1 calc R
H48B H 0.6922 0.3585 0.7658 0.064 Uiso 1 1 calc R
C44 C 0.64578(6) 0.3277(3) 0.87329(16) 0.0345(7) Uani 1 1 d .
C43 C 0.61495(6) 0.2941(3) 0.89231(15) 0.0323(6) Uani 1 1 d .
H43 H 0.6047 0.1980 0.8789 0.039 Uiso 1 1 calc R
C42 C 0.59888(6) 0.4074(3) 0.93264(14) 0.0254(6) Uani 1 1 d .
C41 C 0.56544(6) 0.3864(3) 0.95332(14) 0.0255(6) Uani 1 1 d .
H41 H 0.5573 0.4652 0.9839 0.031 Uiso 1 1 calc R
C40 C 0.54490(6) 0.2683(3) 0.93395(14) 0.0267(6) Uani 1 1 d .
H40 H 0.5524 0.1870 0.9040 0.032 Uiso 1 1 calc R
C39 C 0.51185(6) 0.2585(3) 0.95633(14) 0.0264(6) Uani 1 1 d .
H39 H 0.5046 0.3392 0.9872 0.032 Uiso 1 1 calc R
C38 C 0.49088(6) 0.1435(3) 0.93645(15) 0.0282(6) Uani 1 1 d .
H38 H 0.4973 0.0629 0.9044 0.034 Uiso 1 1 calc R
C37 C 0.45778(6) 0.1394(3) 0.96357(14) 0.0259(6) Uani 1 1 d .
N2 N 0.43615(5) 0.0284(2) 0.93477(12) 0.0275(5) Uani 1 1 d .
C32 C 0.40252(6) 0.0262(3) 0.95724(16) 0.0310(6) Uani 1 1 d .
H32A H 0.4018 0.0879 1.0052 0.037 Uiso 1 1 calc R
H32B H 0.3962 -0.0806 0.9684 0.037 Uiso 1 1 calc R
C33 C 0.37838(7) 0.0915(4) 0.89172(17) 0.0405(7) Uani 1 1 d .
H33A H 0.3837 0.2010 0.8839 0.049 Uiso 1 1 calc R
H33B H 0.3556 0.0856 0.9061 0.049 Uiso 1 1 calc R
C34 C 0.38007(8) 0.0038(4) 0.81639(19) 0.0557(9) Uani 1 1 d .
H34A H 0.3660 0.0557 0.7731 0.067 Uiso 1 1 calc R
H34B H 0.3713 -0.1013 0.8215 0.067 Uiso 1 1 calc R
C36 C 0.43880(7) -0.0662(3) 0.86580(17) 0.0391(7) Uani 1 1 d .
H36A H 0.4328 -0.1737 0.8764 0.047 Uiso 1 1 calc R
H36B H 0.4620 -0.0649 0.8535 0.047 Uiso 1 1 calc R
C35 C 0.41590(8) -0.0051(4) 0.79726(18) 0.0546(9) Uani 1 1 d .
H35A H 0.4168 -0.0731 0.7516 0.066 Uiso 1 1 calc R
H35B H 0.4234 0.0985 0.7834 0.066 Uiso 1 1 calc R
C47 C 0.61535(6) 0.5453(3) 0.95233(15) 0.0305(6) Uani 1 1 d .
H47 H 0.6045 0.6209 0.9798 0.037 Uiso 1 1 calc R
C46 C 0.64713(6) 0.5768(3) 0.93330(16) 0.0357(7) Uani 1 1 d .
H46 H 0.6582 0.6707 0.9475 0.043 Uiso 1 1 calc R
C45 C 0.66138(6) 0.4654(3) 0.89325(15) 0.0338(7) Uani 1 1 d .
C51 C 1.08109(6) 0.5168(3) 0.92802(15) 0.0320(6) Uani 1 1 d .
H51A H 1.0982 0.5820 0.9085 0.038 Uiso 1 1 calc R
H51B H 1.0852 0.4090 0.9136 0.038 Uiso 1 1 calc R
C50 C 1.04685(6) 0.5664(3) 0.89050(15) 0.0292(6) Uani 1 1 d .
H50A H 1.0460 0.5635 0.8329 0.035 Uiso 1 1 calc R
H50B H 1.0299 0.4944 0.9057 0.035 Uiso 1 1 calc R
C49 C 1.03936(6) 0.7269(3) 0.91625(14) 0.0250(6) Uani 1 1 d .
H49A H 1.0555 0.7998 0.8982 0.030 Uiso 1 1 calc R
H49B H 1.0169 0.7573 0.8924 0.030 Uiso 1 1 calc R
N3 N 1.04126(5) 0.7340(2) 1.00205(11) 0.0220(5) Uani 1 1 d .
C54 C 1.01670(6) 0.7764(3) 1.04177(13) 0.0192(5) Uani 1 1 d .
C55 C 0.98344(6) 0.8093(3) 1.00106(13) 0.0214(5) Uani 1 1 d .
H55 H 0.9795 0.7992 0.9459 0.026 Uiso 1 1 calc R
C56 C 0.95861(6) 0.8532(3) 1.04062(13) 0.0203(5) Uani 1 1 d .
H56 H 0.9635 0.8655 1.0955 0.024 Uiso 1 1 calc R
C57 C 0.92506(6) 0.8832(3) 1.00593(14) 0.0213(5) Uani 1 1 d .
H57 H 0.9196 0.8714 0.9511 0.026 Uiso 1 1 calc R
C58 C 0.90134(6) 0.9274(3) 1.04870(14) 0.0219(5) Uani 1 1 d .
H58 H 0.9081 0.9402 1.1030 0.026 Uiso 1 1 calc R
C59 C 0.86639(6) 0.9581(3) 1.02191(13) 0.0201(5) Uani 1 1 d .
C60 C 0.85126(6) 0.9052(3) 0.94859(13) 0.0227(6) Uani 1 1 d .
H60 H 0.8634 0.8488 0.9145 0.027 Uiso 1 1 calc R
C61 C 0.81830(6) 0.9391(3) 0.92897(14) 0.0236(6) Uani 1 1 d .
C65 C 0.76607(6) 0.9595(3) 0.87007(15) 0.0303(6) Uani 1 1 d .
H65A H 0.7602 1.0357 0.8280 0.036 Uiso 1 1 calc R
H65B H 0.7489 0.8784 0.8655 0.036 Uiso 1 1 calc R
C62 C 0.80031(6) 1.0212(3) 0.97803(15) 0.0259(6) Uani 1 1 d .
C63 C 0.81424(6) 1.0723(3) 1.05005(15) 0.0281(6) Uani 1 1 d .
H63 H 0.8017 1.1276 1.0838 0.034 Uiso 1 1 calc R
C64 C 0.84761(6) 1.0386(3) 1.07070(14) 0.0252(6) Uani 1 1 d .
H64 H 0.8581 1.0719 1.1202 0.030 Uiso 1 1 calc R
C52 C 1.08354(6) 0.5309(3) 1.01707(15) 0.0291(6) Uani 1 1 d .
H52A H 1.0686 0.4548 1.0371 0.035 Uiso 1 1 calc R
H52B H 1.1065 0.5073 1.0404 0.035 Uiso 1 1 calc R
C53 C 1.07425(6) 0.6909(3) 1.04183(15) 0.0264(6) Uani 1 1 d .
H53A H 1.0740 0.6934 1.0991 0.032 Uiso 1 1 calc R
H53B H 1.0910 0.7657 1.0285 0.032 Uiso 1 1 calc R
C31 C 0.49985(6) -0.0861(3) 0.31684(16) 0.0343(7) Uani 1 1 d .
H31A H 0.5016 -0.1935 0.2988 0.041 Uiso 1 1 calc R
H31B H 0.5211 -0.0571 0.3478 0.041 Uiso 1 1 calc R
C27 C 0.44689(6) -0.0161(3) 0.31179(15) 0.0254(6) Uani 1 1 d .
C26 C 0.41417(6) -0.0069(3) 0.32265(15) 0.0259(6) Uani 1 1 d .
H26 H 0.4066 -0.0415 0.3695 0.031 Uiso 1 1 calc R
C25 C 0.39210(6) 0.0563(3) 0.26117(15) 0.0259(6) Uani 1 1 d .
C24 C 0.35668(6) 0.0732(3) 0.26587(15) 0.0290(6) Uani 1 1 d .
H24 H 0.3436 0.1049 0.2192 0.035 Uiso 1 1 calc R
C23 C 0.34016(6) 0.0499(3) 0.32735(15) 0.0280(6) Uani 1 1 d .
H23 H 0.3518 0.0108 0.3744 0.034 Uiso 1 1 calc R
C22 C 0.30537(6) 0.0824(3) 0.32399(15) 0.0275(6) Uani 1 1 d .
H22 H 0.2943 0.1134 0.2748 0.033 Uiso 1 1 calc R
C21 C 0.28702(6) 0.0738(3) 0.38270(15) 0.0288(6) Uani 1 1 d .
H21 H 0.2967 0.0391 0.4326 0.035 Uiso 1 1 calc R
C20 C 0.25159(6) 0.1184(3) 0.36982(14) 0.0232(5) Uani 1 1 d .
N1 N 0.23259(5) 0.1075(2) 0.42807(12) 0.0262(5) Uani 1 1 d .
C15 C 0.24399(7) 0.0688(3) 0.50991(15) 0.0343(7) Uani 1 1 d .
H15A H 0.2424 0.1606 0.5431 0.041 Uiso 1 1 calc R
H15B H 0.2675 0.0363 0.5150 0.041 Uiso 1 1 calc R
C16 C 0.22301(7) -0.0599(3) 0.53745(15) 0.0350(7) Uani 1 1 d .
H16A H 0.2300 -0.0798 0.5936 0.042 Uiso 1 1 calc R
H16B H 0.2267 -0.1550 0.5083 0.042 Uiso 1 1 calc R
C17 C 0.18622(6) -0.0195(3) 0.52541(15) 0.0344(7) Uani 1 1 d .
H17A H 0.1820 0.0668 0.5602 0.041 Uiso 1 1 calc R
H17B H 0.1731 -0.1089 0.5391 0.041 Uiso 1 1 calc R
C18 C 0.17553(6) 0.0257(3) 0.44074(15) 0.0307(6) Uani 1 1 d .
H18A H 0.1522 0.0613 0.4350 0.037 Uiso 1 1 calc R
H18B H 0.1768 -0.0653 0.4068 0.037 Uiso 1 1 calc R
C19 C 0.19752(6) 0.1527(3) 0.41479(15) 0.0281(6) Uani 1 1 d .
H19A H 0.1911 0.1743 0.3586 0.034 Uiso 1 1 calc R
H19B H 0.1942 0.2478 0.4443 0.034 Uiso 1 1 calc R
C30 C 0.40439(7) 0.1080(3) 0.19366(15) 0.0299(6) Uani 1 1 d .
H30 H 0.3893 0.1502 0.1527 0.036 Uiso 1 1 calc R
C29 C 0.43799(7) 0.0998(3) 0.18429(15) 0.0313(6) Uani 1 1 d .
H29 H 0.4462 0.1364 0.1385 0.038 Uiso 1 1 calc R
C28 C 0.45850(6) 0.0361(3) 0.24475(15) 0.0269(6) Uani 1 1 d .
C1S C 0.29838(10) 0.8703(5) 0.9616(2) 0.0765(12) Uani 1 1 d .
H1SA H 0.3190 0.8126 0.9595 0.115 Uiso 1 1 calc GR
H1SB H 0.2904 0.9101 0.9096 0.115 Uiso 1 1 calc GR
H1SC H 0.2815 0.8024 0.9792 0.115 Uiso 1 1 calc GR
C2S C 0.30455(9) 0.9954(5) 1.0150(2) 0.0647(11) Uani 1 1 d .
N1S N 0.30980(10) 1.0917(5) 1.0604(2) 0.1051(14) Uani 1 1 d .
H1SD H 0.0178(7) 0.602(3) 0.2657(16) 0.038(8) Uiso 1 1 d .
H1SE H 0.0297(8) 0.675(4) 0.200(2) 0.076(12) Uiso 1 1 d .

loop_
_atom_site_aniso_label
_atom_site_aniso_U_11
_atom_site_aniso_U_22
_atom_site_aniso_U_33
_atom_site_aniso_U_23
_atom_site_aniso_U_13
_atom_site_aniso_U_12
O1 0.0172(9) 0.0181(9) 0.0357(10) -0.0015(8) 0.0006(8) 0.0024(7)
O1S 0.0196(10) 0.0324(11) 0.0271(10) 0.0083(9) 0.0075(8) 0.0051(8)
C7 0.0119(12) 0.0244(13) 0.0222(12) 0.0022(11) 0.0032(10) -0.0010(10)
O3 0.0180(9) 0.0276(10) 0.0534(12) 0.0103(9) 0.0090(8) 0.0076(8)
O2 0.0158(9) 0.0218(9) 0.0253(9) -0.0029(7) 0.0008(7) 0.0008(7)
O8 0.0393(13) 0.0683(16) 0.0861(18) -0.0339(14) 0.0338(12) -0.0108(11)
O7 0.0293(10) 0.0386(11) 0.0316(10) -0.0073(9) 0.0114(8) -0.0020(8)
O9 0.0245(11) 0.0706(16) 0.0584(14) -0.0174(12) 0.0128(10) -0.0127(10)
O11 0.0204(10) 0.0447(12) 0.0323(10) -0.0094(9) -0.0016(8) 0.0038(8)
O12 0.0215(10) 0.0486(13) 0.0468(12) -0.0143(10) 0.0052(9) 0.0031(9)
O10 0.0276(10) 0.0235(9) 0.0180(9) -0.0008(7) -0.0009(7) 0.0019(7)
O5 0.0178(9) 0.0403(11) 0.0366(10) 0.0051(9) 0.0019(8) 0.0037(8)
O4 0.0203(9) 0.0280(10) 0.0283(10) 0.0042(8) -0.0018(8) 0.0020(8)
O6 0.0233(10) 0.0395(11) 0.0381(11) -0.0041(9) 0.0080(8) -0.0014(8)
C3 0.0224(13) 0.0179(13) 0.0178(12) 0.0015(10) 0.0047(10) -0.0004(10)
C2 0.0127(12) 0.0228(13) 0.0220(12) 0.0013(10) -0.0003(10) -0.0014(10)
C1 0.0161(12) 0.0225(13) 0.0154(11) 0.0027(10) 0.0037(10) 0.0015(10)
C8 0.0141(12) 0.0237(13) 0.0211(12) 0.0011(11) 0.0026(10) -0.0014(10)
C9 0.0156(12) 0.0241(13) 0.0191(12) 0.0035(10) 0.0064(10) 0.0007(10)
C10 0.0174(13) 0.0209(13) 0.0239(13) 0.0015(10) 0.0061(10) -0.0001(10)
C11 0.0156(13) 0.0269(14) 0.0277(14) 0.0039(11) 0.0047(10) -0.0018(11)
C12 0.0165(13) 0.0259(14) 0.0257(13) 0.0073(11) 0.0090(11) 0.0053(11)
C4 0.0165(13) 0.0229(13) 0.0179(12) 0.0011(10) 0.0022(10) 0.0059(10)
C5 0.0148(12) 0.0242(13) 0.0111(11) 0.0005(10) 0.0012(9) -0.0029(10)
C6 0.0172(12) 0.0184(12) 0.0163(11) 0.0021(10) 0.0032(10) 0.0022(10)
C14 0.0163(12) 0.0233(13) 0.0225(13) 0.0013(11) 0.0033(10) -0.0010(10)
C13 0.0228(14) 0.0198(13) 0.0272(13) 0.0032(11) 0.0086(11) 0.0019(11)
C48 0.0269(17) 0.077(3) 0.059(2) -0.0207(19) 0.0149(15) -0.0067(16)
C44 0.0257(15) 0.0434(17) 0.0346(16) -0.0086(14) 0.0052(12) 0.0022(13)
C43 0.0285(15) 0.0342(16) 0.0355(15) -0.0059(13) 0.0095(12) -0.0046(12)
C42 0.0229(14) 0.0319(15) 0.0209(13) 0.0010(11) 0.0007(11) 0.0008(11)
C41 0.0239(14) 0.0282(14) 0.0249(13) -0.0001(11) 0.0054(11) 0.0039(11)
C40 0.0240(14) 0.0282(15) 0.0284(14) 0.0014(12) 0.0055(11) 0.0037(11)
C39 0.0261(14) 0.0301(15) 0.0238(13) 0.0010(11) 0.0056(11) 0.0029(12)
C38 0.0251(14) 0.0306(15) 0.0296(14) -0.0023(12) 0.0066(12) 0.0020(12)
C37 0.0239(14) 0.0284(15) 0.0256(13) 0.0036(12) 0.0036(11) 0.0029(11)
N2 0.0206(12) 0.0292(12) 0.0334(12) -0.0031(10) 0.0068(10) -0.0012(10)
C32 0.0255(15) 0.0308(15) 0.0375(16) 0.0054(13) 0.0065(12) -0.0008(12)
C33 0.0266(16) 0.0452(19) 0.0483(18) 0.0070(15) 0.0000(14) 0.0035(14)
C34 0.047(2) 0.069(2) 0.0458(19) 0.0000(18) -0.0136(16) -0.0032(18)
C36 0.0326(17) 0.0367(17) 0.0497(18) -0.0137(15) 0.0114(14) -0.0050(13)
C35 0.059(2) 0.069(2) 0.0357(17) -0.0118(17) 0.0057(16) -0.0114(19)
C47 0.0272(15) 0.0325(15) 0.0311(15) -0.0024(12) 0.0011(12) 0.0005(12)
C46 0.0265(15) 0.0394(17) 0.0396(16) -0.0029(14) -0.0017(13) -0.0076(13)
C45 0.0200(14) 0.0505(19) 0.0303(15) -0.0014(14) 0.0014(12) -0.0062(13)
C51 0.0348(16) 0.0273(15) 0.0358(15) -0.0018(12) 0.0120(13) 0.0080(12)
C50 0.0304(15) 0.0321(15) 0.0262(14) -0.0065(12) 0.0071(12) 0.0004(12)
C49 0.0224(13) 0.0326(15) 0.0201(12) 0.0009(11) 0.0026(10) 0.0057(11)
N3 0.0199(11) 0.0254(11) 0.0201(10) 0.0004(9) 0.0001(9) 0.0049(9)
C54 0.0232(13) 0.0169(12) 0.0169(12) 0.0028(10) 0.0006(10) 0.0005(10)
C55 0.0263(14) 0.0238(13) 0.0139(11) 0.0029(10) 0.0014(10) 0.0010(11)
C56 0.0250(14) 0.0185(13) 0.0177(12) 0.0023(10) 0.0040(10) 0.0004(10)
C57 0.0230(14) 0.0227(13) 0.0185(12) 0.0022(10) 0.0037(10) 0.0006(10)
C58 0.0246(14) 0.0236(13) 0.0174(12) 0.0021(10) 0.0026(10) -0.0012(11)
C59 0.0195(13) 0.0224(13) 0.0195(12) 0.0044(10) 0.0068(10) 0.0002(10)
C60 0.0233(14) 0.0252(14) 0.0212(13) 0.0013(11) 0.0085(11) 0.0013(11)
C61 0.0225(14) 0.0263(14) 0.0227(13) 0.0004(11) 0.0059(11) -0.0027(11)
C65 0.0243(15) 0.0395(16) 0.0275(14) 0.0012(13) 0.0043(12) 0.0020(12)
C62 0.0167(13) 0.0286(14) 0.0336(15) 0.0005(12) 0.0080(11) -0.0008(11)
C63 0.0243(14) 0.0293(15) 0.0333(15) -0.0051(12) 0.0135(12) 0.0012(11)
C64 0.0261(14) 0.0265(14) 0.0242(13) -0.0017(11) 0.0081(11) -0.0018(11)
C52 0.0220(14) 0.0283(15) 0.0363(15) 0.0032(12) 0.0015(12) 0.0065(11)
C53 0.0216(14) 0.0286(14) 0.0276(14) 0.0003(12) -0.0029(11) 0.0030(11)
C31 0.0194(14) 0.0389(17) 0.0440(17) -0.0027(14) 0.0018(12) 0.0008(12)
C27 0.0245(14) 0.0231(14) 0.0274(14) -0.0028(11) -0.0009(11) -0.0001(11)
C26 0.0222(14) 0.0286(14) 0.0267(14) -0.0004(12) 0.0021(11) -0.0014(11)
C25 0.0224(14) 0.0266(14) 0.0282(14) -0.0052(12) 0.0009(11) -0.0003(11)
C24 0.0232(14) 0.0323(15) 0.0295(14) -0.0040(12) -0.0041(11) 0.0030(12)
C23 0.0218(14) 0.0305(15) 0.0301(14) -0.0018(12) -0.0034(11) 0.0016(11)
C22 0.0239(14) 0.0271(14) 0.0296(14) -0.0025(12) -0.0042(11) -0.0021(11)
C21 0.0225(14) 0.0306(15) 0.0313(14) 0.0055(12) -0.0049(12) 0.0013(11)
C20 0.0202(13) 0.0209(13) 0.0268(14) -0.0007(11) -0.0035(11) -0.0035(10)
N1 0.0202(12) 0.0314(12) 0.0256(11) 0.0009(10) -0.0022(9) -0.0012(9)
C15 0.0288(15) 0.0471(18) 0.0253(14) 0.0005(13) -0.0034(12) 0.0018(13)
C16 0.0371(17) 0.0429(17) 0.0248(14) 0.0040(13) 0.0036(12) 0.0068(13)
C17 0.0318(16) 0.0422(17) 0.0308(15) -0.0003(13) 0.0095(12) 0.0025(13)
C18 0.0210(14) 0.0393(16) 0.0325(15) 0.0005(13) 0.0064(12) 0.0032(12)
C19 0.0234(14) 0.0292(15) 0.0313(14) -0.0010(12) 0.0013(12) 0.0062(11)
C30 0.0312(16) 0.0324(15) 0.0251(14) -0.0019(12) -0.0010(12) 0.0016(12)
C29 0.0365(16) 0.0331(15) 0.0256(14) -0.0032(12) 0.0083(13) -0.0024(13)
C28 0.0218(14) 0.0281(14) 0.0312(15) -0.0078(12) 0.0047(12) -0.0037(11)
C1S 0.074(3) 0.084(3) 0.071(3) -0.016(2) 0.008(2) -0.032(2)
C2S 0.056(2) 0.066(3) 0.071(3) -0.003(2) 0.007(2) -0.032(2)
N1S 0.106(3) 0.109(3) 0.103(3) -0.021(3) 0.023(2) -0.066(3)

loop_
_atom_type_symbol
_atom_type_description
_atom_type_scat_dispersion_real
_atom_type_scat_dispersion_imag
_atom_type_scat_source
C C 0.0033 0.0016 'International Tables Vol C Tables 4.2.6.8 and 6.1.1.4'
H H 0.0000 0.0000 'International Tables Vol C Tables 4.2.6.8 and 6.1.1.4'
N N 0.0061 0.0033 'International Tables Vol C Tables 4.2.6.8 and 6.1.1.4'
O O 0.0106 0.0060 'International Tables Vol C Tables 4.2.6.8 and 6.1.1.4'

loop_
_geom_angle_atom_site_label_1
_geom_angle_atom_site_label_2
_geom_angle_atom_site_label_3
_geom_angle
C3 O1 H1 109.5
H1SD O1S H1SE 111(3)
C1 C7 H7 116.4
C8 C7 H7 116.4
C8 C7 C1 127.2(2)
C12 O3 H3 109.5
C5 O2 H2 109.5
C44 O8 C48 105.6(2)
C45 O9 C48 105.2(2)
C61 O11 C65 105.78(18)
C62 O12 C65 106.37(18)
C27 O5 C31 104.42(19)
C28 O6 C31 104.28(18)
O1 C3 C2 117.7(2)
O1 C3 C4 121.9(2)
C4 C3 C2 120.4(2)
C3 C2 H2A 119.8
C3 C2 C1 120.4(2)
C1 C2 H2A 119.8
C2 C1 C7 118.4(2)
C6 C1 C7 122.4(2)
C6 C1 C2 119.2(2)
C7 C8 H8 116.8
C7 C8 C9 126.5(2)
C9 C8 H8 116.8
C10 C9 C8 123.1(2)
C14 C9 C8 119.4(2)
C14 C9 C10 117.4(2)
C9 C10 H10 119.5
C11 C10 C9 121.1(2)
C11 C10 H10 119.5
C10 C11 H11 119.8
C10 C11 C12 120.5(2)
C12 C11 H11 119.8
O3 C12 C11 117.9(2)
O3 C12 C13 122.7(2)
C13 C12 C11 119.4(2)
C3 C4 H4 120.5
C3 C4 C5 119.0(2)
C5 C4 H4 120.5
O2 C5 C4 116.9(2)
O2 C5 C6 121.9(2)
C4 C5 C6 121.2(2)
C1 C6 H6 120.2
C5 C6 C1 119.7(2)
C5 C6 H6 120.2
C9 C14 H14 119.1
C13 C14 C9 121.9(2)
C13 C14 H14 119.1
C12 C13 H13 120.2
C14 C13 C12 119.7(2)
C14 C13 H13 120.2
O8 C48 H48A 110.1
O8 C48 H48B 110.1
O9 C48 O8 108.1(2)
O9 C48 H48A 110.1
O9 C48 H48B 110.1
H48A C48 H48B 108.4
O8 C44 C45 109.8(2)
C43 C44 O8 128.0(3)
C43 C44 C45 122.2(2)
C44 C43 H43 121.2
C44 C43 C42 117.5(2)
C42 C43 H43 121.2
C43 C42 C41 122.3(2)
C47 C42 C43 118.9(2)
C47 C42 C41 118.7(2)
C42 C41 H41 116.4
C40 C41 C42 127.2(2)
C40 C41 H41 116.4
C41 C40 H40 118.3
C41 C40 C39 123.3(2)
C39 C40 H40 118.3
C40 C39 H39 117.9
C38 C39 C40 124.2(2)
C38 C39 H39 117.9
C39 C38 H38 119.5
C39 C38 C37 121.0(2)
C37 C38 H38 119.5
O7 C37 C38 120.4(2)
O7 C37 N2 121.3(2)
N2 C37 C38 118.3(2)
C37 N2 C32 119.6(2)
C37 N2 C36 126.1(2)
C36 N2 C32 111.9(2)
N2 C32 H32A 109.8
N2 C32 H32B 109.8
N2 C32 C33 109.6(2)
H32A C32 H32B 108.2
C33 C32 H32A 109.8
C33 C32 H32B 109.8
C32 C33 H33A 109.5
C32 C33 H33B 109.5
C32 C33 C34 110.9(2)
H33A C33 H33B 108.0
C34 C33 H33A 109.5
C34 C33 H33B 109.4
C33 C34 H34A 109.5
C33 C34 H34B 109.5
C33 C34 C35 110.9(3)
H34A C34 H34B 108.1
C35 C34 H34A 109.5
C35 C34 H34B 109.5
N2 C36 H36A 109.7
N2 C36 H36B 109.7
N2 C36 C35 109.8(2)
H36A C36 H36B 108.2
C35 C36 H36A 109.7
C35 C36 H36B 109.7
C34 C35 H35A 109.4
C34 C35 H35B 109.4
C36 C35 C34 111.0(3)
C36 C35 H35A 109.4
C36 C35 H35B 109.4
H35A C35 H35B 108.0
C42 C47 H47 118.7
C42 C47 C46 122.7(2)
C46 C47 H47 118.7
C47 C46 H46 121.9
C45 C46 C47 116.3(3)
C45 C46 H46 121.9
C44 C45 O9 109.7(2)
C46 C45 O9 127.9(3)
C46 C45 C44 122.3(2)
H51A C51 H51B 108.1
C50 C51 H51A 109.6
C50 C51 H51B 109.6
C50 C51 C52 110.2(2)
C52 C51 H51A 109.6
C52 C51 H51B 109.6
C51 C50 H50A 109.6
C51 C50 H50B 109.6
H50A C50 H50B 108.1
C49 C50 C51 110.2(2)
C49 C50 H50A 109.6
C49 C50 H50B 109.6
C50 C49 H49A 109.6
C50 C49 H49B 109.6
H49A C49 H49B 108.1
N3 C49 C50 110.3(2)
N3 C49 H49A 109.6
N3 C49 H49B 109.6
C49 N3 C53 112.77(18)
C54 N3 C49 125.48(19)
C54 N3 C53 121.7(2)
O10 C54 N3 120.0(2)
O10 C54 C55 119.3(2)
N3 C54 C55 120.7(2)
C54 C55 H55 119.5
C56 C55 C54 121.0(2)
C56 C55 H55 119.5
C55 C56 H56 117.6
C55 C56 C57 124.8(2)
C57 C56 H56 117.6
C56 C57 H57 119.0
C58 C57 C56 122.0(2)
C58 C57 H57 119.0
C57 C58 H58 116.1
C57 C58 C59 127.9(2)
C59 C58 H58 116.1
C60 C59 C58 121.3(2)
C64 C59 C58 118.9(2)
C64 C59 C60 119.7(2)
C59 C60 H60 121.5
C61 C60 C59 116.9(2)
C61 C60 H60 121.5
O11 C61 C62 110.2(2)
C60 C61 O11 127.5(2)
C60 C61 C62 122.2(2)
O11 C65 H65A 110.1
O11 C65 H65B 110.1
O12 C65 O11 107.83(19)
O12 C65 H65A 110.1
O12 C65 H65B 110.1
H65A C65 H65B 108.5
O12 C62 C61 109.6(2)
O12 C62 C63 128.2(2)
C63 C62 C61 122.1(2)
C62 C63 H63 121.9
C62 C63 C64 116.3(2)
C64 C63 H63 121.9
C59 C64 H64 118.6
C63 C64 C59 122.8(2)
C63 C64 H64 118.6
C51 C52 H52A 109.3
C51 C52 H52B 109.3
H52A C52 H52B 108.0
C53 C52 C51 111.6(2)
C53 C52 H52A 109.3
C53 C52 H52B 109.3
N3 C53 C52 110.2(2)
N3 C53 H53A 109.6
N3 C53 H53B 109.6
C52 C53 H53A 109.6
C52 C53 H53B 109.6
H53A C53 H53B 108.1
O5 C31 O6 106.64(19)
O5 C31 H31A 110.4
O5 C31 H31B 110.4
O6 C31 H31A 110.4
O6 C31 H31B 110.4
H31A C31 H31B 108.6
C26 C27 O5 127.8(2)
C26 C27 C28 122.4(2)
C28 C27 O5 109.7(2)
C27 C26 H26 121.4
C27 C26 C25 117.1(2)
C25 C26 H26 121.4
C26 C25 C24 122.4(2)
C30 C25 C26 119.5(2)
C30 C25 C24 118.1(2)
C25 C24 H24 115.7
C23 C24 C25 128.6(2)
C23 C24 H24 115.7
C24 C23 H23 119.1
C24 C23 C22 121.7(2)
C22 C23 H23 119.1
C23 C22 H22 116.6
C21 C22 C23 126.8(3)
C21 C22 H22 116.6
C22 C21 H21 120.1
C22 C21 C20 119.8(2)
C20 C21 H21 120.1
O4 C20 C21 118.8(2)
O4 C20 N1 120.7(2)
N1 C20 C21 120.5(2)
C20 N1 C15 126.4(2)
C20 N1 C19 120.0(2)
C19 N1 C15 113.24(19)
N1 C15 H15A 109.6
N1 C15 H15B 109.6
N1 C15 C16 110.4(2)
H15A C15 H15B 108.1
C16 C15 H15A 109.6
C16 C15 H15B 109.6
C15 C16 H16A 109.3
C15 C16 H16B 109.3
C15 C16 C17 111.4(2)
H16A C16 H16B 108.0
C17 C16 H16A 109.3
C17 C16 H16B 109.3
C16 C17 H17A 109.6
C16 C17 H17B 109.6
C16 C17 C18 110.3(2)
H17A C17 H17B 108.1
C18 C17 H17A 109.6
C18 C17 H17B 109.6
C17 C18 H18A 109.4
C17 C18 H18B 109.4
C17 C18 C19 111.2(2)
H18A C18 H18B 108.0
C19 C18 H18A 109.4
C19 C18 H18B 109.4
N1 C19 C18 110.6(2)
N1 C19 H19A 109.5
N1 C19 H19B 109.5
C18 C19 H19A 109.5
C18 C19 H19B 109.5
H19A C19 H19B 108.1
C25 C30 H30 118.8
C29 C30 C25 122.4(2)
C29 C30 H30 118.8
C30 C29 H29 121.9
C28 C29 C30 116.3(2)
C28 C29 H29 121.9
C27 C28 O6 109.6(2)
C29 C28 O6 128.2(2)
C29 C28 C27 122.2(2)
H1SA C1S H1SB 109.5
H1SA C1S H1SC 109.5
H1SB C1S H1SC 109.5
C2S C1S H1SA 109.5
C2S C1S H1SB 109.5
C2S C1S H1SC 109.5
N1S C2S C1S 177.2(5)

loop_
_geom_bond_atom_site_label_1
_geom_bond_atom_site_label_2
_geom_bond_distance
O1 H1 0.8400
O1 C3 1.367(3)
O1S H1SD 0.84(3)
O1S H1SE 0.91(4)
C7 H7 0.9500
C7 C1 1.470(3)
C7 C8 1.333(3)
O3 H3 0.8400
O3 C12 1.367(3)
O2 H2 0.8400
O2 C5 1.370(3)
O8 C48 1.427(4)
O8 C44 1.375(3)
O7 C37 1.241(3)
O9 C48 1.427(4)
O9 C45 1.383(3)
O11 C61 1.375(3)
O11 C65 1.435(3)
O12 C65 1.434(3)
O12 C62 1.372(3)
O10 C54 1.265(3)
O5 C31 1.437(3)
O5 C27 1.380(3)
O4 C20 1.253(3)
O6 C31 1.442(3)
O6 C28 1.383(3)
C3 C2 1.392(3)
C3 C4 1.388(3)
C2 H2A 0.9500
C2 C1 1.399(3)
C1 C6 1.395(3)
C8 H8 0.9500
C8 C9 1.466(3)
C9 C10 1.402(3)
C9 C14 1.398(3)
C10 H10 0.9500
C10 C11 1.382(3)
C11 H11 0.9500
C11 C12 1.393(3)
C12 C13 1.389(3)
C4 H4 0.9500
C4 C5 1.389(3)
C5 C6 1.392(3)
C6 H6 0.9500
C14 H14 0.9500
C14 C13 1.387(3)
C13 H13 0.9500
C48 H48A 0.9900
C48 H48B 0.9900
C44 C43 1.365(3)
C44 C45 1.379(4)
C43 H43 0.9500
C43 C42 1.413(3)
C42 C41 1.458(3)
C42 C47 1.396(4)
C41 H41 0.9500
C41 C40 1.339(3)
C40 H40 0.9500
C40 C39 1.445(3)
C39 H39 0.9500
C39 C38 1.331(3)
C38 H38 0.9500
C38 C37 1.478(3)
C37 N2 1.357(3)
N2 C32 1.466(3)
N2 C36 1.463(3)
C32 H32A 0.9900
C32 H32B 0.9900
C32 C33 1.512(4)
C33 H33A 0.9900
C33 H33B 0.9900
C33 C34 1.517(4)
C34 H34A 0.9900
C34 H34B 0.9900
C34 C35 1.534(4)
C36 H36A 0.9900
C36 H36B 0.9900
C36 C35 1.507(4)
C35 H35A 0.9900
C35 H35B 0.9900
C47 H47 0.9500
C47 C46 1.398(4)
C46 H46 0.9500
C46 C45 1.362(4)
C51 H51A 0.9900
C51 H51B 0.9900
C51 C50 1.521(4)
C51 C52 1.533(3)
C50 H50A 0.9900
C50 H50B 0.9900
C50 C49 1.509(3)
C49 H49A 0.9900
C49 H49B 0.9900
C49 N3 1.475(3)
N3 C54 1.331(3)
N3 C53 1.475(3)
C54 C55 1.470(3)
C55 H55 0.9500
C55 C56 1.342(3)
C56 H56 0.9500
C56 C57 1.442(3)
C57 H57 0.9500
C57 C58 1.341(3)
C58 H58 0.9500
C58 C59 1.461(3)
C59 C60 1.413(3)
C59 C64 1.394(3)
C60 H60 0.9500
C60 C61 1.371(3)
C61 C62 1.385(3)
C65 H65A 0.9900
C65 H65B 0.9900
C62 C63 1.374(4)
C63 H63 0.9500
C63 C64 1.388(3)
C64 H64 0.9500
C52 H52A 0.9900
C52 H52B 0.9900
C52 C53 1.518(3)
C53 H53A 0.9900
C53 H53B 0.9900
C31 H31A 0.9900
C31 H31B 0.9900
C27 C26 1.367(3)
C27 C28 1.380(3)
C26 H26 0.9500
C26 C25 1.412(4)
C25 C24 1.458(3)
C25 C30 1.398(3)
C24 H24 0.9500
C24 C23 1.340(3)
C23 H23 0.9500
C23 C22 1.435(3)
C22 H22 0.9500
C22 C21 1.333(3)
C21 H21 0.9500
C21 C20 1.480(3)
C20 N1 1.345(3)
N1 C15 1.470(3)
N1 C19 1.467(3)
C15 H15A 0.9900
C15 H15B 0.9900
C15 C16 1.519(4)
C16 H16A 0.9900
C16 H16B 0.9900
C16 C17 1.523(4)
C17 H17A 0.9900
C17 H17B 0.9900
C17 C18 1.523(4)
C18 H18A 0.9900
C18 H18B 0.9900
C18 C19 1.523(4)
C19 H19A 0.9900
C19 H19B 0.9900
C30 H30 0.9500
C30 C29 1.396(4)
C29 H29 0.9500
C29 C28 1.368(4)
C1S H1SA 0.9800
C1S H1SB 0.9800
C1S H1SC 0.9800
C1S C2S 1.427(5)
C2S N1S 1.149(5)

loop_
_geom_torsion_atom_site_label_1
_geom_torsion_atom_site_label_2
_geom_torsion_atom_site_label_3
_geom_torsion_atom_site_label_4
_geom_torsion
O1 C3 C2 C1 -179.7(2)
O1 C3 C4 C5 179.6(2)
C7 C1 C6 C5 179.2(2)
C7 C8 C9 C10 6.2(4)
C7 C8 C9 C14 -175.1(2)
O3 C12 C13 C14 178.7(2)
O2 C5 C6 C1 -179.46(19)
O8 C44 C43 C42 179.6(3)
O8 C44 C45 O9 0.4(3)
O8 C44 C45 C46 -178.7(3)
O7 C37 N2 C32 5.6(4)
O7 C37 N2 C36 166.7(3)
O11 C61 C62 O12 -0.6(3)
O11 C61 C62 C63 176.1(2)
O12 C62 C63 C64 176.9(2)
O10 C54 C55 C56 1.7(3)
O5 C27 C26 C25 179.2(2)
O5 C27 C28 O6 0.1(3)
O5 C27 C28 C29 -178.8(2)
O4 C20 N1 C15 -174.3(2)
O4 C20 N1 C19 -1.4(4)
C3 C2 C1 C7 -179.9(2)
C3 C2 C1 C6 -0.2(3)
C3 C4 C5 O2 -179.75(18)
C3 C4 C5 C6 0.5(3)
C2 C3 C4 C5 -1.2(3)
C2 C1 C6 C5 -0.4(3)
C1 C7 C8 C9 -178.3(2)
C8 C7 C1 C2 176.3(2)
C8 C7 C1 C6 -3.3(4)
C8 C9 C10 C11 177.7(2)
C8 C9 C14 C13 -177.7(2)
C9 C10 C11 C12 0.1(3)
C9 C14 C13 C12 -0.1(3)
C10 C9 C14 C13 1.1(3)
C10 C11 C12 O3 -178.7(2)
C10 C11 C12 C13 0.9(3)
C11 C12 C13 C14 -0.9(3)
C4 C3 C2 C1 1.0(3)
C4 C5 C6 C1 0.2(3)
C14 C9 C10 C11 -1.1(3)
C48 O8 C44 C43 173.4(3)
C48 O8 C44 C45 -7.9(3)
C48 O9 C45 C44 7.3(3)
C48 O9 C45 C46 -173.7(3)
C44 O8 C48 O9 12.4(3)
C44 C43 C42 C41 177.6(2)
C44 C43 C42 C47 -1.3(4)
C43 C44 C45 O9 179.2(3)
C43 C44 C45 C46 0.1(5)
C43 C42 C41 C40 -4.8(4)
C43 C42 C47 C46 0.4(4)
C42 C41 C40 C39 -179.1(2)
C42 C47 C46 C45 0.7(4)
C41 C42 C47 C46 -178.5(2)
C41 C40 C39 C38 178.8(3)
C40 C39 C38 C37 178.2(2)
C39 C38 C37 O7 -9.3(4)
C39 C38 C37 N2 173.1(2)
C38 C37 N2 C32 -176.7(2)
C38 C37 N2 C36 -15.7(4)
C37 N2 C32 C33 102.0(3)
C37 N2 C36 C35 -100.9(3)
N2 C32 C33 C34 56.7(3)
N2 C36 C35 C34 -55.8(3)
C32 N2 C36 C35 61.4(3)
C32 C33 C34 C35 -52.7(4)
C33 C34 C35 C36 52.3(4)
C36 N2 C32 C33 -61.6(3)
C47 C42 C41 C40 174.2(3)
C47 C46 C45 O9 -179.9(3)
C47 C46 C45 C44 -1.0(4)
C45 O9 C48 O8 -12.1(3)
C45 C44 C43 C42 1.1(4)
C51 C50 C49 N3 -58.1(3)
C51 C52 C53 N3 53.8(3)
C50 C51 C52 C53 -53.9(3)
C50 C49 N3 C54 -121.5(2)
C50 C49 N3 C53 59.6(3)
C49 N3 C54 O10 -176.1(2)
C49 N3 C54 C55 5.1(4)
C49 N3 C53 C52 -57.0(3)
N3 C54 C55 C56 -179.5(2)
C54 N3 C53 C52 124.0(2)
C54 C55 C56 C57 -178.0(2)
C55 C56 C57 C58 -179.8(2)
C56 C57 C58 C59 -178.5(2)
C57 C58 C59 C60 17.1(4)
C57 C58 C59 C64 -164.2(2)
C58 C59 C60 C61 179.6(2)
C58 C59 C64 C63 -179.8(2)
C59 C60 C61 O11 -176.4(2)
C59 C60 C61 C62 0.0(4)
C60 C59 C64 C63 -1.0(4)
C60 C61 C62 O12 -177.6(2)
C60 C61 C62 C63 -0.9(4)
C61 O11 C65 O12 -5.0(3)
C61 C62 C63 C64 0.8(4)
C65 O11 C61 C60 -179.7(2)
C65 O11 C61 C62 3.5(3)
C65 O12 C62 C61 -2.6(3)
C65 O12 C62 C63 -179.1(3)
C62 O12 C65 O11 4.7(3)
C62 C63 C64 C59 0.2(4)
C64 C59 C60 C61 0.9(3)
C52 C51 C50 C49 55.5(3)
C53 N3 C54 O10 2.7(3)
C53 N3 C54 C55 -176.0(2)
C31 O5 C27 C26 167.7(3)
C31 O5 C27 C28 -14.1(3)
C31 O6 C28 C27 13.9(3)
C31 O6 C28 C29 -167.4(3)
C27 O5 C31 O6 22.4(3)
C27 C26 C25 C24 -179.6(2)
C27 C26 C25 C30 -0.9(4)
C26 C27 C28 O6 178.4(2)
C26 C27 C28 C29 -0.4(4)
C26 C25 C24 C23 7.6(4)
C26 C25 C30 C29 -0.1(4)
C25 C24 C23 C22 175.4(2)
C25 C30 C29 C28 0.8(4)
C24 C25 C30 C29 178.6(2)
C24 C23 C22 C21 -175.0(3)
C23 C22 C21 C20 177.3(2)
C22 C21 C20 O4 -0.2(4)
C22 C21 C20 N1 178.7(2)
C21 C20 N1 C15 6.7(4)
C21 C20 N1 C19 179.7(2)
C20 N1 C15 C16 -129.1(3)
C20 N1 C19 C18 128.7(2)
N1 C15 C16 C17 -55.3(3)
C15 N1 C19 C18 -57.5(3)
C15 C16 C17 C18 53.9(3)
C16 C17 C18 C19 -53.6(3)
C17 C18 C19 N1 54.9(3)
C19 N1 C15 C16 57.6(3)
C30 C25 C24 C23 -171.1(3)
C30 C29 C28 O6 -179.2(2)
C30 C29 C28 C27 -0.6(4)
C28 O6 C31 O5 -22.4(3)
C28 C27 C26 C25 1.2(4)
